data_7057727
loop_
_publ_author_name
'Qi, Xinghao'
'Zhao, Hua'
'Sun, Hongjian'
'Li, Xiaoyan'
'Fuhr, Olaf'
'Fenske, Dieter'

_publ_section_title
;
 Synthesis and catalytic application of [PPP]-pincer iron, nickel and
 cobalt complexes for the hydrosilylation of aldehydes and ketones
;
_journal_issue 20
_journal_name_full 'New Journal of Chemistry'
_journal_page_first 16583
_journal_paper_doi 10.1039/C8NJ03919D
_journal_volume 42
_journal_year 2018
_chemical_formula_moiety 'C42 H43 Co0.97 O P5, 2(C4 H8 O)'
_chemical_formula_sum 'C50 H62 Co O3 P5'
_chemical_formula_weight 924.77
_space_group_crystal_system triclinic
_space_group_IT_number 2
_space_group_name_Hall '-P 1'
_space_group_name_H-M_alt 'P -1'
_symmetry_space_group_name_Hall '-P 1'
_symmetry_space_group_name_H-M 'P -1'
_atom_sites_solution_hydrogens geom
_atom_sites_solution_primary dual
_audit_creation_date 2017-07-10
_audit_creation_method
;
  Olex2 1.2-ac2
  (compiled 2012.03.06 svn.r2239, GUI svn.r4109)
;
_audit_update_record
;
2017-07-10 deposited with the CCDC.
2018-09-03 downloaded from the CCDC.
;
_cell_angle_alpha 98.822(2)
_cell_angle_beta 103.269(3)
_cell_angle_gamma 106.982(3)
_cell_formula_units_Z 2
_cell_length_a 11.4187(4)
_cell_length_b 11.7446(4)
_cell_length_c 18.9017(4)
_cell_measurement_reflns_used 9496
_cell_measurement_temperature 100.01(10)
_cell_measurement_theta_max 73.5150
_cell_measurement_theta_min 4.2280
_cell_volume 2292.52(14)
_computing_cell_refinement 'CrysAlisPro 1.171.39.22a (Rigaku OD, 2015)'
_computing_data_collection 'CrysAlisPro 1.171.39.22a (Rigaku OD, 2015)'
_computing_data_reduction 'CrysAlisPro 1.171.39.22a (Rigaku OD, 2015)'
_computing_molecular_graphics
;
O. V. Dolomanov, L. J. Bourhis, R. J. Gildea, J. A. K. Howard and H. Puschmann,
OLEX2: a complete structure solution, refinement and analysis program.
J. Appl. Cryst. (2009). 42, 339-341.
;
_computing_publication_material
;
O. V. Dolomanov, L. J. Bourhis, R. J. Gildea, J. A. K. Howard and H. Puschmann,
OLEX2: a complete structure solution, refinement and analysis program.
J. Appl. Cryst. (2009). 42, 339-341.
;
_computing_structure_refinement
;
SHELXL, G.M. Sheldrick, Acta Cryst.
(2008). A64, 112-122
;
_computing_structure_solution 'ShelXT (Sheldrick, 2015)'
_diffrn_ambient_environment N~2~
_diffrn_ambient_temperature 100.01(10)
_diffrn_detector 'CCD plate'
_diffrn_detector_type 'Rigaku IP'
_diffrn_measured_fraction_theta_full 0.9938
_diffrn_measured_fraction_theta_max 0.9622
_diffrn_measurement_details
;
List of Runs (angles in degrees, time in seconds):

  # Type    Start    End  Width  t~exp~   \w     \q     \k     \f   Frames
#--------------------------------------------------------------------------
  1  \w    -15.00  12.00   0.50    0.50    --    0.00  37.00   0.00   54
  2  \w    -20.00  17.00   0.50    0.50    --    0.00 -37.00 120.00   74
  3  \w    -88.00 -39.00   0.50    0.50    --    0.00 -37.00 120.00   98
  4  \w     59.00  86.00   0.50    0.50    --    0.00  37.00   0.00   54
  5  \w    140.00 167.00   0.50    6.00    --   94.60  45.00 120.00   54
  6  \w      6.00  31.00   0.50    6.00    --   94.60 -15.00   0.00   50
  7  \w     51.00  78.00   0.50    6.00    --   94.60 -30.00   0.00   54
  8  \w     10.00  37.00   0.50    6.00    --   94.60 -30.00   0.00   54
  9  \w     72.00 100.00   0.50    6.00    --   94.60 -15.00   0.00   56
 10  \w     76.00 121.00   0.50    6.00    --   94.60  45.00 120.00   90
 11  \w     78.00 183.00   0.50    6.00    --   94.60  30.00 -30.00  210
 12  \w     23.00  90.00   0.50    6.00    --   94.60 -77.00  60.00  134
 13  \w    -80.00 -54.00   0.50    0.50    --    0.00 -57.00-120.00   52
 14  \w    -17.00   8.00   0.50    0.50    --    0.00 -19.00  90.00   50
 15  \w    -49.00 -11.00   0.50    0.50    --    0.00 -57.00-120.00   76
 16  \w    -88.00 -59.00   0.50    0.50    --    0.00 -37.00 -60.00   58
 17  \w    -50.00  13.00   0.50    0.50    --    0.00 -37.00   0.00  126
 18  \w     44.00  71.00   0.50    5.00    --   94.60 -82.00  30.00   54
 19  \w     25.00 126.00   0.50    5.00    --   94.60 -82.00 150.00  202
 20  \w    112.00 138.00   0.50    5.00    --   94.60   0.00 -30.00   52
 21  \w     67.00 125.00   0.50    5.00    --   94.60 -82.00   0.00  116
 22  \w      5.00  94.00   0.50    5.00    --   94.60 -61.00 150.00  178
 23  \w     15.00 125.00   0.50    5.00    --   94.60 -82.00-120.00  220
 24  \w      6.00  38.00   0.50    5.00    --   94.60 -15.00 -30.00   64
 25  \w     59.00 103.00   0.50    5.00    --   94.60 -15.00 -30.00   88
 26  \w     84.00 125.00   0.50    5.00    --   94.60 -82.00 -60.00   82
 27  \w     79.00 105.00   0.50    5.00    --   94.60 -82.00  90.00   52
 28  \w     10.00 118.00   0.50    5.00    --   94.60 -61.00-120.00  216
 29  \w     81.00 123.00   0.50    5.00    --   94.60 -82.00  30.00   84
 30  \w    159.00 184.00   0.50    5.00    --   94.60   0.00 -30.00   50
 31  \w      5.00  52.00   0.50    5.00    --   94.60 -30.00 -90.00   94
 32  \w     59.00 102.00   0.50    5.00    --   94.60 -30.00 -90.00   86
 33  \w     77.00 102.00   0.50    5.00    --   94.60   0.00 -30.00   50
 34  \w     21.00  61.00   0.50    5.00    --   94.60   0.00 -30.00   80
 35  \w     64.00  89.00   0.50    0.50    --    0.00   0.00 -90.00   50
 36  \w     -7.00  18.00   0.50    0.50    --    0.00 -19.00  30.00   50
;
_diffrn_measurement_device 'four-circle diffractometer'
_diffrn_measurement_device_type 'XtaLAB Pro: Kappa dual home/near'
_diffrn_measurement_method '\w scans'
_diffrn_orient_matrix_type 'CrysAlisPro convention (1999,Acta A55,543-557)'
_diffrn_orient_matrix_UB_11 -0.0041116000
_diffrn_orient_matrix_UB_12 0.1166832000
_diffrn_orient_matrix_UB_13 -0.0266849000
_diffrn_orient_matrix_UB_21 0.0642204000
_diffrn_orient_matrix_UB_22 0.0769626000
_diffrn_orient_matrix_UB_23 0.0810331000
_diffrn_orient_matrix_UB_31 0.1326254000
_diffrn_orient_matrix_UB_32 0.0197420000
_diffrn_orient_matrix_UB_33 -0.0122593000
_diffrn_radiation_monochromator graphite
_diffrn_radiation_probe x-ray
_diffrn_radiation_type 'Cu K\a'
_diffrn_radiation_wavelength 1.54184
_diffrn_reflns_av_R_equivalents 0.0759
_diffrn_reflns_av_unetI/netI 0.0668
_diffrn_reflns_Laue_measured_fraction_full 0.982
_diffrn_reflns_Laue_measured_fraction_max 0.982
_diffrn_reflns_limit_h_max 13
_diffrn_reflns_limit_h_min -10
_diffrn_reflns_limit_k_max 13
_diffrn_reflns_limit_k_min -13
_diffrn_reflns_limit_l_max 22
_diffrn_reflns_limit_l_min -22
_diffrn_reflns_number 23807
_diffrn_reflns_point_group_measured_fraction_full 0.982
_diffrn_reflns_point_group_measured_fraction_max 0.982
_diffrn_reflns_theta_full 66.598
_diffrn_reflns_theta_max 66.598
_diffrn_reflns_theta_min 4.217
_diffrn_source 'fine-focus sealed X-ray tube'
_diffrn_source_target Mo
_diffrn_source_type 'Enhance (Cu) X-ray Source'
_exptl_absorpt_coefficient_mu 4.907
_exptl_absorpt_correction_T_max 1.00000
_exptl_absorpt_correction_T_min 0.50479
_exptl_absorpt_correction_type multi-scan
_exptl_absorpt_process_details
;
CrysAlisPro 1.171.39.22a (Rigaku Oxford Diffraction, 2015)
Empirical absorption correction using spherical harmonics,
 implemented in SCALE3 ABSPACK scaling algorithm.
;
_exptl_crystal_colour 'dull dark red'
_exptl_crystal_colour_lustre dull
_exptl_crystal_colour_modifier dark
_exptl_crystal_colour_primary red
_exptl_crystal_density_diffrn 1.340
_exptl_crystal_description block
_exptl_crystal_F_000 976
_exptl_crystal_size_max 0.25
_exptl_crystal_size_mid 0.2
_exptl_crystal_size_min 0.15
_refine_diff_density_max 1.577
_refine_diff_density_min -0.585
_refine_diff_density_rms 0.117
_refine_ls_extinction_method none
_refine_ls_goodness_of_fit_ref 0.995
_refine_ls_hydrogen_treatment constr
_refine_ls_matrix_type full
_refine_ls_number_parameters 538
_refine_ls_number_reflns 7949
_refine_ls_number_restraints 0
_refine_ls_restrained_S_all 0.995
_refine_ls_R_factor_all 0.0738
_refine_ls_R_factor_gt 0.0651
_refine_ls_shift/su_max 0.000
_refine_ls_shift/su_mean 0.000
_refine_ls_structure_factor_coef Fsqd
_refine_ls_weighting_details 'w=1/[\s^2^(Fo^2^)+(0.1280P)^2^] where P=(Fo^2^+2Fc^2^)/3'
_refine_ls_weighting_scheme calc
_refine_ls_wR_factor_gt 0.1618
_refine_ls_wR_factor_ref 0.1689
_reflns_Friedel_coverage 0.000
_reflns_number_gt 6705
_reflns_number_total 7949
_reflns_threshold_expression 'I > 2\s(I)'
_cod_data_source_file c8nj03919d2.cif
_cod_data_source_block 20170704-15
_cod_depositor_comments 'Adding full bibliography for 7057725--7057727.cif.'
_cod_original_cell_volume 2292.52(12)
_cod_database_code 7057727
_reflns_odcompleteness_completeness 99.38
_reflns_odcompleteness_iscentric 1
_reflns_odcompleteness_theta 66.97
_olex2_refinement_description
;
1. Fixed Uiso
 At 1.2 times of:
  All C(H) groups, All C(H,H) groups
 At 1.5 times of:
  All C(H,H,H) groups
2.a Secondary CH2 refined with riding coordinates:
 C44(H44A,H44B), C43(H43A,H43B), C45(H45A,H45B), C48(H48A,H48B), C47(H47A,
 H47B), C46(H46A,H46B), C49(H49A,H49B), C50(H50A,H50B)
2.b Aromatic/amide H refined with riding coordinates:
 C2(H2), C3(H3), C6(H6), C32(H32), C23(H23), C20(H20), C15(H15), C18(H18),
 C11(H11), C36(H36), C33(H33), C5(H5), C22(H22), C21(H21), C35(H35), C10(H10),
 C26(H26), C12(H12), C16(H16), C4(H4), C30(H30), C34(H34), C27(H27), C17(H17),
 C8(H8), C29(H29), C28(H28), C9(H9)
2.c Idealised Me refined as rotating group:
 C41(H41A,H41B,H41C), C42(H42A,H42B,H42C), C40(H40A,H40B,H40C), C38(H38A,H38B,
 H38C), C39(H39A,H39B,H39C)
;
_olex2_submission_special_instructions 'No special instructions were received'
_oxdiff_exptl_absorpt_empirical_details
;
Empirical correction (ABSPACK) includes:
- Absorption correction using spherical harmonics
- Frame scaling
;
_oxdiff_exptl_absorpt_empirical_full_max 3.531
_oxdiff_exptl_absorpt_empirical_full_min 0.427
_shelx_shelxl_version_number 2014/7
_shelx_space_group_comment
;
The symmetry employed for this shelxl refinement is uniquely defined
by the following loop, which should always be used as a source of
symmetry information in preference to the above space-group names.
They are only intended as comments.
;

loop_
_space_group_symop_operation_xyz
'x, y, z'
'-x, -y, -z'

loop_
_atom_site_label
_atom_site_type_symbol
_atom_site_fract_x
_atom_site_fract_y
_atom_site_fract_z
_atom_site_U_iso_or_equiv
_atom_site_adp_type
_atom_site_occupancy
_atom_site_site_symmetry_order
_atom_site_calc_flag
_atom_site_refinement_flags_posn
_atom_site_disorder_assembly
_atom_site_disorder_group
Co1 Co 0.70514(4) 0.64239(4) 0.81065(3) 0.0217(2) Uani 0.971(3) 1 d . A 1
P3 P 0.67807(7) 0.74060(7) 0.72184(4) 0.0243(2) Uani 1 1 d . . .
P5 P 0.76498(7) 0.52498(7) 0.73272(4) 0.0244(2) Uani 1 1 d . . .
P1 P 0.55411(7) 0.46832(7) 0.79728(4) 0.0240(2) Uani 1 1 d . . .
P4 P 0.64118(8) 0.75226(8) 0.89116(5) 0.0274(2) Uani 1 1 d . . .
P006 P 0.90091(7) 0.68723(8) 0.88643(5) 0.0283(2) Uani 1 1 d . . .
O1 O 0.8598(2) 0.4611(2) 0.75658(13) 0.0301(5) Uani 1 1 d . . .
O2 O -0.1210(3) 0.0545(3) 0.51970(17) 0.0548(8) Uani 1 1 d . . .
O3 O 1.1953(3) 1.0606(3) 0.84650(19) 0.0573(8) Uani 1 1 d . . .
C2 C 0.3416(3) 0.4172(3) 0.85836(19) 0.0300(7) Uani 1 1 d . . .
H2 H 0.3894 0.3906 0.8949 0.036 Uiso 1 1 calc R . .
C1 C 0.3919(3) 0.4563(3) 0.80232(18) 0.0267(7) Uani 1 1 d . . .
C7 C 0.5916(3) 0.3608(3) 0.85347(19) 0.0269(7) Uani 1 1 d . . .
C19 C 0.8185(3) 0.6146(3) 0.66772(18) 0.0260(7) Uani 1 1 d . . .
C31 C 0.5156(3) 0.6917(3) 0.65590(17) 0.0267(7) Uani 1 1 d . . .
C3 C 0.2208(3) 0.4173(3) 0.8603(2) 0.0339(8) Uani 1 1 d . . .
H3 H 0.1887 0.3912 0.8982 0.041 Uiso 1 1 calc R . .
C24 C 0.7723(3) 0.7108(3) 0.65845(17) 0.0255(7) Uani 1 1 d . . .
C6 C 0.3165(3) 0.4938(3) 0.74731(19) 0.0310(7) Uani 1 1 d . . .
H6 H 0.3476 0.5190 0.7089 0.037 Uiso 1 1 calc R . .
C32 C 0.4244(3) 0.7437(3) 0.66940(18) 0.0279(7) Uani 1 1 d . . .
H32 H 0.4489 0.8124 0.7085 0.034 Uiso 1 1 calc R . .
C23 C 0.8062(3) 0.7798(3) 0.60793(18) 0.0290(7) Uani 1 1 d . . .
H23 H 0.7715 0.8406 0.5994 0.035 Uiso 1 1 calc R . .
C20 C 0.9042(3) 0.5925(3) 0.62919(19) 0.0297(7) Uani 1 1 d . . .
H20 H 0.9362 0.5292 0.6355 0.036 Uiso 1 1 calc R . .
C15 C 0.6060(3) 0.3376(3) 0.60028(18) 0.0295(7) Uani 1 1 d . . .
H15 H 0.6749 0.3546 0.5805 0.035 Uiso 1 1 calc R . .
C14 C 0.6178(3) 0.4044(3) 0.67160(18) 0.0262(7) Uani 1 1 d . . .
C18 C 0.4016(3) 0.2816(3) 0.66167(19) 0.0303(7) Uani 1 1 d . . .
H18 H 0.3341 0.2611 0.6824 0.036 Uiso 1 1 calc R . .
C11 C 0.6694(3) 0.3231(3) 0.97580(19) 0.0317(7) Uani 1 1 d . . .
H11 H 0.6956 0.3500 1.0276 0.038 Uiso 1 1 calc R . .
C36 C 0.4748(3) 0.5892(3) 0.59621(18) 0.0281(7) Uani 1 1 d . . .
H36 H 0.5337 0.5541 0.5853 0.034 Uiso 1 1 calc R . .
C25 C 0.7305(3) 0.9095(3) 0.73588(18) 0.0278(7) Uani 1 1 d . . .
C33 C 0.2978(3) 0.6937(3) 0.62509(19) 0.0326(8) Uani 1 1 d . . .
H33 H 0.2387 0.7299 0.6342 0.039 Uiso 1 1 calc R . .
C5 C 0.1968(3) 0.4940(3) 0.7496(2) 0.0331(8) Uani 1 1 d . . .
H5 H 0.1485 0.5197 0.7128 0.040 Uiso 1 1 calc R . .
C22 C 0.8917(3) 0.7582(3) 0.57026(19) 0.0317(7) Uani 1 1 d . . .
H22 H 0.9159 0.8056 0.5375 0.038 Uiso 1 1 calc R . .
C21 C 0.9405(3) 0.6653(3) 0.58198(19) 0.0312(7) Uani 1 1 d . . .
H21 H 0.9989 0.6519 0.5575 0.037 Uiso 1 1 calc R . .
C35 C 0.3482(3) 0.5393(3) 0.55315(19) 0.0309(7) Uani 1 1 d . . .
H35 H 0.3228 0.4705 0.5140 0.037 Uiso 1 1 calc R . .
C10 C 0.6657(3) 0.2083(3) 0.9431(2) 0.0333(8) Uani 1 1 d . . .
H10 H 0.6893 0.1573 0.9724 0.040 Uiso 1 1 calc R . .
C13 C 0.5158(3) 0.3755(3) 0.70192(17) 0.0252(7) Uani 1 1 d . . .
C26 C 0.8468(3) 0.9783(3) 0.79083(19) 0.0300(7) Uani 1 1 d . . .
H26 H 0.8908 0.9384 0.8200 0.036 Uiso 1 1 calc R . .
C12 C 0.6341(3) 0.3989(3) 0.93156(19) 0.0328(8) Uani 1 1 d . . .
H12 H 0.6389 0.4767 0.9545 0.039 Uiso 1 1 calc R . .
C16 C 0.4911(3) 0.2464(3) 0.55977(19) 0.0339(8) Uani 1 1 d . . .
H16 H 0.4823 0.2036 0.5121 0.041 Uiso 1 1 calc R . .
C4 C 0.1473(3) 0.4562(3) 0.8061(2) 0.0337(8) Uani 1 1 d . . .
H4 H 0.0666 0.4569 0.8076 0.040 Uiso 1 1 calc R . .
C30 C 0.6698(3) 0.9735(3) 0.69210(19) 0.0299(7) Uani 1 1 d . . .
H30 H 0.5937 0.9304 0.6545 0.036 Uiso 1 1 calc R . .
C34 C 0.2592(3) 0.5908(3) 0.56773(19) 0.0322(7) Uani 1 1 d . . .
H34 H 0.1740 0.5562 0.5391 0.039 Uiso 1 1 calc R . .
C27 C 0.8970(3) 1.1042(3) 0.8023(2) 0.0374(8) Uani 1 1 d . . .
H27 H 0.9738 1.1479 0.8391 0.045 Uiso 1 1 calc R . .
C17 C 0.3892(3) 0.2184(3) 0.5899(2) 0.0349(8) Uani 1 1 d . . .
H17 H 0.3123 0.1574 0.5622 0.042 Uiso 1 1 calc R . .
C8 C 0.5894(3) 0.2448(3) 0.8215(2) 0.0341(8) Uani 1 1 d . . .
H8 H 0.5627 0.2170 0.7697 0.041 Uiso 1 1 calc R . .
C41 C 0.9321(3) 0.5646(4) 0.9279(2) 0.0362(8) Uani 1 1 d . . .
H41A H 0.8885 0.5530 0.9655 0.054 Uiso 1 1 calc GR . .
H41B H 1.0224 0.5862 0.9503 0.054 Uiso 1 1 calc GR . .
H41C H 0.9016 0.4900 0.8898 0.054 Uiso 1 1 calc GR . .
C42 C 1.0342(3) 0.7318(3) 0.8464(2) 0.0348(8) Uani 1 1 d . . .
H42A H 1.0197 0.6701 0.8025 0.052 Uiso 1 1 calc GR . .
H42B H 1.1124 0.7401 0.8825 0.052 Uiso 1 1 calc GR . .
H42C H 1.0405 0.8085 0.8330 0.052 Uiso 1 1 calc GR . .
C29 C 0.7203(4) 1.0982(3) 0.7034(2) 0.0368(8) Uani 1 1 d . . .
H29 H 0.6780 1.1381 0.6733 0.044 Uiso 1 1 calc R . .
C28 C 0.8336(4) 1.1662(3) 0.7592(2) 0.0383(8) Uani 1 1 d . . .
H28 H 0.8662 1.2510 0.7675 0.046 Uiso 1 1 calc R . .
C40 C 0.9723(3) 0.8116(4) 0.9716(2) 0.0416(9) Uani 1 1 d . . .
H40A H 0.9896 0.8892 0.9581 0.062 Uiso 1 1 calc GR . .
H40B H 1.0507 0.8056 0.9999 0.062 Uiso 1 1 calc GR . .
H40C H 0.9138 0.8052 1.0013 0.062 Uiso 1 1 calc GR . .
C9 C 0.6263(4) 0.1703(3) 0.8657(2) 0.0384(8) Uani 1 1 d . . .
H9 H 0.6247 0.0935 0.8430 0.046 Uiso 1 1 calc R . .
C38 C 0.6313(4) 0.7029(3) 0.9772(2) 0.0359(8) Uani 1 1 d . . .
H38A H 0.5614 0.6272 0.9657 0.054 Uiso 1 1 calc GR . .
H38B H 0.6177 0.7643 1.0109 0.054 Uiso 1 1 calc GR . .
H38C H 0.7097 0.6911 1.0002 0.054 Uiso 1 1 calc GR . .
C37 C 0.4824(4) 0.7675(4) 0.8644(2) 0.0476(10) Uani 1 1 d . . .
C44 C 0.0222(4) 0.2202(4) 0.6158(2) 0.0428(9) Uani 1 1 d . . .
H44A H 0.0922 0.2576 0.5966 0.051 Uiso 1 1 calc R . .
H44B H 0.0506 0.2456 0.6700 0.051 Uiso 1 1 calc R . .
C43 C -0.0255(4) 0.0829(4) 0.5895(2) 0.0480(10) Uani 1 1 d . . .
H43A H 0.0437 0.0541 0.5831 0.058 Uiso 1 1 calc R . .
H43B H -0.0616 0.0449 0.6253 0.058 Uiso 1 1 calc R . .
C39 C 0.7305(4) 0.9160(4) 0.9306(2) 0.0441(9) Uani 1 1 d . . .
H39A H 0.8175 0.9272 0.9560 0.066 Uiso 1 1 calc GR . .
H39B H 0.6920 0.9482 0.9653 0.066 Uiso 1 1 calc GR . .
H39C H 0.7288 0.9585 0.8910 0.066 Uiso 1 1 calc GR . .
C45 C -0.0958(4) 0.2541(4) 0.5835(2) 0.0486(10) Uani 1 1 d . . .
H45A H -0.1316 0.2791 0.6225 0.058 Uiso 1 1 calc R . .
H45B H -0.0743 0.3200 0.5583 0.058 Uiso 1 1 calc R . .
C48 C 1.2873(4) 0.9372(4) 0.7829(3) 0.0519(11) Uani 1 1 d . . .
H48A H 1.2552 0.8493 0.7779 0.062 Uiso 1 1 calc R . .
H48B H 1.3715 0.9600 0.7753 0.062 Uiso 1 1 calc R . .
C47 C 1.2915(4) 1.0065(4) 0.8589(3) 0.0508(10) Uani 1 1 d . . .
H47A H 1.2756 0.9508 0.8914 0.061 Uiso 1 1 calc R . .
H47B H 1.3748 1.0691 0.8825 0.061 Uiso 1 1 calc R . .
C46 C -0.1884(4) 0.1373(4) 0.5286(3) 0.0522(11) Uani 1 1 d . . .
H46A H -0.2596 0.1022 0.5475 0.063 Uiso 1 1 calc R . .
H46B H -0.2219 0.1543 0.4809 0.063 Uiso 1 1 calc R . .
C49 C 1.1951(5) 0.9773(5) 0.7277(3) 0.0651(13) Uani 1 1 d . . .
H49A H 1.2291 0.9987 0.6871 0.078 Uiso 1 1 calc R . .
H49B H 1.1120 0.9132 0.7070 0.078 Uiso 1 1 calc R . .
C50 C 1.1864(5) 1.0850(5) 0.7743(3) 0.0643(13) Uani 1 1 d . . .
H50A H 1.2557 1.1583 0.7769 0.077 Uiso 1 1 calc R . .
H50B H 1.1057 1.0965 0.7539 0.077 Uiso 1 1 calc R . .

loop_
_atom_site_aniso_label
_atom_site_aniso_U_11
_atom_site_aniso_U_22
_atom_site_aniso_U_33
_atom_site_aniso_U_23
_atom_site_aniso_U_13
_atom_site_aniso_U_12
Co1 0.0218(3) 0.0259(3) 0.0178(3) 0.0079(2) 0.0007(2) 0.0113(2)
P3 0.0247(4) 0.0288(4) 0.0208(4) 0.0091(3) 0.0022(3) 0.0131(3)
P5 0.0238(4) 0.0287(4) 0.0220(4) 0.0092(3) 0.0023(3) 0.0126(3)
P1 0.0236(4) 0.0289(4) 0.0205(4) 0.0092(3) 0.0020(3) 0.0119(3)
P4 0.0310(4) 0.0318(5) 0.0207(4) 0.0090(3) 0.0025(3) 0.0153(3)
P006 0.0250(4) 0.0334(5) 0.0238(4) 0.0088(3) -0.0021(3) 0.0119(3)
O1 0.0312(11) 0.0341(13) 0.0288(12) 0.0117(10) 0.0038(9) 0.0183(9)
O2 0.0483(15) 0.0510(17) 0.0497(18) -0.0080(14) -0.0040(13) 0.0187(13)
O3 0.0631(18) 0.065(2) 0.057(2) 0.0218(16) 0.0249(15) 0.0320(16)
C2 0.0334(16) 0.0334(18) 0.0245(17) 0.0084(14) 0.0047(13) 0.0154(14)
C1 0.0243(14) 0.0283(16) 0.0242(16) 0.0051(13) -0.0001(12) 0.0102(12)
C7 0.0194(13) 0.0329(17) 0.0307(17) 0.0137(14) 0.0040(12) 0.0116(12)
C19 0.0222(14) 0.0312(17) 0.0230(16) 0.0081(13) 0.0026(12) 0.0090(12)
C31 0.0324(16) 0.0328(17) 0.0191(16) 0.0130(13) 0.0041(13) 0.0163(13)
C3 0.0301(16) 0.043(2) 0.0310(18) 0.0114(15) 0.0073(14) 0.0151(14)
C24 0.0222(13) 0.0322(17) 0.0190(15) 0.0067(13) 0.0004(12) 0.0086(12)
C6 0.0285(15) 0.0383(19) 0.0281(17) 0.0145(15) 0.0042(13) 0.0136(14)
C32 0.0288(15) 0.0352(18) 0.0202(15) 0.0083(13) 0.0030(12) 0.0138(13)
C23 0.0324(16) 0.0315(18) 0.0242(16) 0.0101(14) 0.0032(13) 0.0147(13)
C20 0.0276(15) 0.0324(18) 0.0283(17) 0.0065(14) 0.0024(13) 0.0137(13)
C15 0.0352(16) 0.0328(18) 0.0208(16) 0.0074(13) 0.0040(13) 0.0148(14)
C14 0.0280(15) 0.0269(16) 0.0236(16) 0.0094(13) 0.0005(12) 0.0128(12)
C18 0.0292(15) 0.0344(18) 0.0245(17) 0.0070(14) 0.0025(13) 0.0107(13)
C11 0.0365(17) 0.0387(19) 0.0224(16) 0.0107(14) 0.0035(13) 0.0187(14)
C36 0.0321(16) 0.0342(18) 0.0208(16) 0.0092(14) 0.0043(13) 0.0165(13)
C25 0.0308(15) 0.0324(17) 0.0245(16) 0.0094(14) 0.0068(13) 0.0167(13)
C33 0.0310(16) 0.046(2) 0.0281(17) 0.0131(15) 0.0062(14) 0.0226(15)
C5 0.0304(16) 0.0370(19) 0.0310(18) 0.0090(15) 0.0008(14) 0.0158(14)
C22 0.0310(16) 0.0378(19) 0.0243(17) 0.0101(14) 0.0054(13) 0.0090(14)
C21 0.0240(15) 0.0417(19) 0.0262(17) 0.0072(14) 0.0058(13) 0.0106(13)
C35 0.0328(16) 0.0372(19) 0.0219(16) 0.0102(14) 0.0013(13) 0.0142(14)
C10 0.0300(16) 0.040(2) 0.0353(19) 0.0196(16) 0.0051(14) 0.0181(14)
C13 0.0287(15) 0.0240(16) 0.0210(15) 0.0059(12) -0.0005(12) 0.0117(12)
C26 0.0303(16) 0.0338(18) 0.0267(17) 0.0114(14) 0.0063(13) 0.0115(13)
C12 0.0393(17) 0.0311(18) 0.0267(18) 0.0066(14) 0.0020(14) 0.0162(14)
C16 0.0408(18) 0.0346(19) 0.0224(17) 0.0040(14) 0.0016(14) 0.0146(14)
C4 0.0272(15) 0.0372(19) 0.0362(19) 0.0084(15) 0.0050(14) 0.0137(14)
C30 0.0346(16) 0.0326(18) 0.0245(17) 0.0122(14) 0.0053(13) 0.0142(14)
C34 0.0267(15) 0.043(2) 0.0235(17) 0.0087(15) -0.0030(13) 0.0138(14)
C27 0.0371(18) 0.0339(19) 0.037(2) 0.0101(16) 0.0073(15) 0.0073(14)
C17 0.0321(17) 0.0327(18) 0.0293(18) 0.0051(15) -0.0040(14) 0.0070(14)
C8 0.0442(19) 0.0331(18) 0.0260(18) 0.0056(14) 0.0039(15) 0.0202(15)
C41 0.0300(16) 0.047(2) 0.0329(19) 0.0183(16) 0.0017(14) 0.0165(15)
C42 0.0296(16) 0.0361(19) 0.0343(19) 0.0099(15) -0.0014(14) 0.0121(14)
C29 0.050(2) 0.040(2) 0.035(2) 0.0188(16) 0.0177(16) 0.0272(17)
C28 0.0450(19) 0.0326(19) 0.042(2) 0.0126(16) 0.0176(17) 0.0137(15)
C40 0.0322(17) 0.046(2) 0.035(2) -0.0006(17) -0.0044(15) 0.0121(15)
C9 0.0468(19) 0.0330(19) 0.037(2) 0.0089(16) 0.0056(16) 0.0215(16)
C38 0.050(2) 0.0324(19) 0.0266(18) 0.0089(15) 0.0089(15) 0.0171(15)
C37 0.041(2) 0.072(3) 0.034(2) 0.0037(19) 0.0005(16) 0.037(2)
C44 0.051(2) 0.040(2) 0.035(2) 0.0085(17) 0.0119(17) 0.0132(17)
C43 0.047(2) 0.043(2) 0.046(2) 0.0047(18) 0.0006(18) 0.0163(17)
C39 0.057(2) 0.037(2) 0.045(2) 0.0149(17) 0.0162(19) 0.0215(17)
C45 0.070(3) 0.051(2) 0.046(2) 0.026(2) 0.030(2) 0.034(2)
C48 0.054(2) 0.049(2) 0.052(3) 0.009(2) 0.006(2) 0.024(2)
C47 0.040(2) 0.058(3) 0.050(3) 0.011(2) 0.0065(18) 0.0152(18)
C46 0.049(2) 0.070(3) 0.047(2) 0.022(2) 0.0122(19) 0.032(2)
C49 0.081(3) 0.058(3) 0.047(3) 0.009(2) -0.006(2) 0.031(3)
C50 0.078(3) 0.076(3) 0.074(3) 0.041(3) 0.040(3) 0.051(3)

loop_
_atom_type_symbol
_atom_type_description
_atom_type_scat_dispersion_real
_atom_type_scat_dispersion_imag
_atom_type_scat_source
C C 0.0181 0.0091 'International Tables Vol C Tables 4.2.6.8 and 6.1.1.4'
H H 0.0000 0.0000 'International Tables Vol C Tables 4.2.6.8 and 6.1.1.4'
Co Co -2.3653 3.6143 'International Tables Vol C Tables 4.2.6.8 and 6.1.1.4'
O O 0.0492 0.0322 'International Tables Vol C Tables 4.2.6.8 and 6.1.1.4'
P P 0.2955 0.4335 'International Tables Vol C Tables 4.2.6.8 and 6.1.1.4'

loop_
_geom_angle_atom_site_label_1
_geom_angle_atom_site_label_2
_geom_angle_atom_site_label_3
_geom_angle
P3 Co1 P5 85.51(3)
P3 Co1 P4 96.91(3)
P3 Co1 P006 118.81(4)
P5 Co1 P4 177.15(4)
P5 Co1 P006 84.88(3)
P1 Co1 P3 116.83(3)
P1 Co1 P5 82.11(3)
P1 Co1 P4 95.43(4)
P1 Co1 P006 121.28(4)
P006 Co1 P4 95.22(4)
C31 P3 Co1 117.08(11)
C31 P3 C25 102.07(14)
C24 P3 Co1 109.25(10)
C24 P3 C31 101.62(14)
C24 P3 C25 97.61(15)
C25 P3 Co1 125.30(11)
O1 P5 Co1 124.78(10)
O1 P5 C19 107.92(14)
O1 P5 C14 106.09(14)
C19 P5 Co1 107.01(11)
C19 P5 C14 102.37(15)
C14 P5 Co1 106.52(11)
C1 P1 Co1 123.67(11)
C1 P1 C7 101.77(14)
C7 P1 Co1 118.31(10)
C13 P1 Co1 108.54(11)
C13 P1 C1 100.12(14)
C13 P1 C7 100.81(15)
C38 P4 Co1 117.08(12)
C38 P4 C37 97.69(19)
C38 P4 C39 99.60(18)
C37 P4 Co1 121.10(13)
C39 P4 Co1 120.41(14)
C39 P4 C37 96.1(2)
C41 P006 Co1 116.01(12)
C41 P006 C42 101.44(16)
C41 P006 C40 97.88(18)
C42 P006 Co1 117.09(11)
C42 P006 C40 96.30(18)
C40 P006 Co1 123.85(12)
C46 O2 C43 105.6(3)
C47 O3 C50 104.9(3)
C1 C2 H2 119.7
C3 C2 H2 119.7
C3 C2 C1 120.7(3)
C2 C1 P1 124.4(2)
C2 C1 C6 118.2(3)
C6 C1 P1 117.3(3)
C12 C7 P1 119.8(3)
C8 C7 P1 122.9(3)
C8 C7 C12 117.2(3)
C24 C19 P5 116.9(2)
C24 C19 C20 119.8(3)
C20 C19 P5 123.3(2)
C32 C31 P3 121.9(2)
C36 C31 P3 119.8(2)
C36 C31 C32 117.7(3)
C2 C3 H3 119.6
C2 C3 C4 120.8(3)
C4 C3 H3 119.6
C19 C24 P3 114.4(2)
C23 C24 P3 125.8(2)
C23 C24 C19 119.6(3)
C1 C6 H6 119.6
C5 C6 C1 120.8(3)
C5 C6 H6 119.6
C31 C32 H32 119.6
C33 C32 C31 120.8(3)
C33 C32 H32 119.6
C24 C23 H23 119.8
C22 C23 C24 120.3(3)
C22 C23 H23 119.8
C19 C20 H20 120.3
C21 C20 C19 119.4(3)
C21 C20 H20 120.3
C14 C15 H15 120.2
C16 C15 H15 120.2
C16 C15 C14 119.6(3)
C15 C14 P5 124.5(3)
C13 C14 P5 115.6(2)
C13 C14 C15 119.8(3)
C13 C18 H18 120.2
C13 C18 C17 119.5(3)
C17 C18 H18 120.2
C10 C11 H11 119.9
C10 C11 C12 120.3(3)
C12 C11 H11 119.9
C31 C36 H36 119.5
C35 C36 C31 121.0(3)
C35 C36 H36 119.5
C26 C25 P3 117.2(2)
C30 C25 P3 125.4(3)
C30 C25 C26 117.2(3)
C32 C33 H33 119.8
C34 C33 C32 120.5(3)
C34 C33 H33 119.8
C6 C5 H5 119.5
C6 C5 C4 120.9(3)
C4 C5 H5 119.5
C23 C22 H22 120.3
C21 C22 C23 119.4(3)
C21 C22 H22 120.3
C20 C21 C22 121.3(3)
C20 C21 H21 119.3
C22 C21 H21 119.3
C36 C35 H35 119.7
C34 C35 C36 120.6(3)
C34 C35 H35 119.7
C11 C10 H10 120.6
C11 C10 C9 118.8(3)
C9 C10 H10 120.6
C14 C13 P1 112.8(2)
C14 C13 C18 120.3(3)
C18 C13 P1 126.9(3)
C25 C26 H26 119.4
C27 C26 C25 121.2(3)
C27 C26 H26 119.4
C7 C12 H12 119.2
C11 C12 C7 121.6(3)
C11 C12 H12 119.2
C15 C16 H16 119.8
C15 C16 C17 120.5(3)
C17 C16 H16 119.8
C3 C4 C5 118.6(3)
C3 C4 H4 120.7
C5 C4 H4 120.7
C25 C30 H30 119.3
C29 C30 C25 121.4(3)
C29 C30 H30 119.3
C33 C34 C35 119.5(3)
C33 C34 H34 120.3
C35 C34 H34 120.3
C26 C27 H27 119.7
C26 C27 C28 120.6(3)
C28 C27 H27 119.7
C18 C17 H17 119.9
C16 C17 C18 120.3(3)
C16 C17 H17 119.9
C7 C8 H8 119.5
C9 C8 C7 121.1(3)
C9 C8 H8 119.5
P006 C41 H41A 109.5
P006 C41 H41B 109.5
P006 C41 H41C 109.5
H41A C41 H41B 109.5
H41A C41 H41C 109.5
H41B C41 H41C 109.5
P006 C42 H42A 109.5
P006 C42 H42B 109.5
P006 C42 H42C 109.5
H42A C42 H42B 109.5
H42A C42 H42C 109.5
H42B C42 H42C 109.5
C30 C29 H29 119.4
C30 C29 C28 121.2(3)
C28 C29 H29 119.4
C27 C28 C29 118.4(3)
C27 C28 H28 120.8
C29 C28 H28 120.8
P006 C40 H40A 109.5
P006 C40 H40B 109.5
P006 C40 H40C 109.5
H40A C40 H40B 109.5
H40A C40 H40C 109.5
H40B C40 H40C 109.5
C10 C9 H9 119.5
C8 C9 C10 121.1(3)
C8 C9 H9 119.5
P4 C38 H38A 109.5
P4 C38 H38B 109.5
P4 C38 H38C 109.5
H38A C38 H38B 109.5
H38A C38 H38C 109.5
H38B C38 H38C 109.5
H44A C44 H44B 109.1
C43 C44 H44A 111.1
C43 C44 H44B 111.1
C43 C44 C45 103.2(3)
C45 C44 H44A 111.1
C45 C44 H44B 111.1
O2 C43 C44 105.7(3)
O2 C43 H43A 110.6
O2 C43 H43B 110.6
C44 C43 H43A 110.6
C44 C43 H43B 110.6
H43A C43 H43B 108.7
P4 C39 H39A 109.5
P4 C39 H39B 109.5
P4 C39 H39C 109.5
H39A C39 H39B 109.5
H39A C39 H39C 109.5
H39B C39 H39C 109.5
C44 C45 H45A 111.0
C44 C45 H45B 111.0
H45A C45 H45B 109.0
C46 C45 C44 104.0(3)
C46 C45 H45A 111.0
C46 C45 H45B 111.0
H48A C48 H48B 109.1
C47 C48 H48A 111.1
C47 C48 H48B 111.1
C47 C48 C49 103.3(4)
C49 C48 H48A 111.1
C49 C48 H48B 111.1
O3 C47 C48 107.1(3)
O3 C47 H47A 110.3
O3 C47 H47B 110.3
C48 C47 H47A 110.3
C48 C47 H47B 110.3
H47A C47 H47B 108.5
O2 C46 C45 107.8(3)
O2 C46 H46A 110.2
O2 C46 H46B 110.2
C45 C46 H46A 110.2
C45 C46 H46B 110.2
H46A C46 H46B 108.5
C48 C49 H49A 111.1
C48 C49 H49B 111.1
H49A C49 H49B 109.1
C50 C49 C48 103.1(4)
C50 C49 H49A 111.1
C50 C49 H49B 111.1
O3 C50 C49 105.8(4)
O3 C50 H50A 110.6
O3 C50 H50B 110.6
C49 C50 H50A 110.6
C49 C50 H50B 110.6
H50A C50 H50B 108.7

loop_
_geom_bond_atom_site_label_1
_geom_bond_atom_site_label_2
_geom_bond_distance
Co1 P3 2.1927(9)
Co1 P5 2.2199(9)
Co1 P1 2.1907(9)
Co1 P4 2.2297(10)
Co1 P006 2.2219(9)
P3 C31 1.850(3)
P3 C24 1.844(3)
P3 C25 1.854(3)
P5 O1 1.514(2)
P5 C19 1.832(3)
P5 C14 1.839(3)
P1 C1 1.842(3)
P1 C7 1.850(3)
P1 C13 1.840(3)
P4 C38 1.825(4)
P4 C37 1.836(4)
P4 C39 1.833(4)
P006 C41 1.826(4)
P006 C42 1.830(4)
P006 C40 1.836(4)
O2 C43 1.426(5)
O2 C46 1.419(5)
O3 C47 1.415(5)
O3 C50 1.424(6)
C2 H2 0.9300
C2 C1 1.392(5)
C2 C3 1.389(5)
C1 C6 1.403(4)
C7 C12 1.399(5)
C7 C8 1.394(5)
C19 C24 1.397(5)
C19 C20 1.405(5)
C31 C32 1.402(5)
C31 C36 1.398(5)
C3 H3 0.9300
C3 C4 1.390(5)
C24 C23 1.394(5)
C6 H6 0.9300
C6 C5 1.377(5)
C32 H32 0.9300
C32 C33 1.391(5)
C23 H23 0.9300
C23 C22 1.390(5)
C20 H20 0.9300
C20 C21 1.377(5)
C15 H15 0.9300
C15 C14 1.408(5)
C15 C16 1.386(5)
C14 C13 1.391(5)
C18 H18 0.9300
C18 C13 1.395(4)
C18 C17 1.398(5)
C11 H11 0.9300
C11 C10 1.379(5)
C11 C12 1.392(5)
C36 H36 0.9300
C36 C35 1.384(5)
C25 C26 1.407(5)
C25 C30 1.400(4)
C33 H33 0.9300
C33 C34 1.378(5)
C5 H5 0.9300
C5 C4 1.391(5)
C22 H22 0.9300
C22 C21 1.387(5)
C21 H21 0.9300
C35 H35 0.9300
C35 C34 1.382(5)
C10 H10 0.9300
C10 C9 1.386(5)
C26 H26 0.9300
C26 C27 1.383(5)
C12 H12 0.9300
C16 H16 0.9300
C16 C17 1.387(5)
C4 H4 0.9300
C30 H30 0.9300
C30 C29 1.370(5)
C34 H34 0.9300
C27 H27 0.9300
C27 C28 1.391(5)
C17 H17 0.9300
C8 H8 0.9300
C8 C9 1.385(5)
C41 H41A 0.9600
C41 H41B 0.9600
C41 H41C 0.9600
C42 H42A 0.9600
C42 H42B 0.9600
C42 H42C 0.9600
C29 H29 0.9300
C29 C28 1.391(6)
C28 H28 0.9300
C40 H40A 0.9600
C40 H40B 0.9600
C40 H40C 0.9600
C9 H9 0.9300
C38 H38A 0.9600
C38 H38B 0.9600
C38 H38C 0.9600
C44 H44A 0.9700
C44 H44B 0.9700
C44 C43 1.504(6)
C44 C45 1.535(6)
C43 H43A 0.9700
C43 H43B 0.9700
C39 H39A 0.9600
C39 H39B 0.9600
C39 H39C 0.9600
C45 H45A 0.9700
C45 H45B 0.9700
C45 C46 1.513(7)
C48 H48A 0.9700
C48 H48B 0.9700
C48 C47 1.522(6)
C48 C49 1.536(6)
C47 H47A 0.9700
C47 H47B 0.9700
C46 H46A 0.9700
C46 H46B 0.9700
C49 H49A 0.9700
C49 H49B 0.9700
C49 C50 1.469(7)
C50 H50A 0.9700
C50 H50B 0.9700
